data_1560850
loop_
_publ_author_name
'Keil, Philip M.'
'Szilv\'asi, Tibor'
'Hadlington, Terrance J.'

_publ_section_title
;
 Reversible metathesis of ammonia in an acyclic germylene--Ni0 complex
;
_journal_issue 15
_journal_name_full 'Chemical Science'
_journal_page_first 5582
_journal_page_last 5590
_journal_paper_doi 10.1039/D1SC00450F
_journal_volume 12
_journal_year 2021
_chemical_formula_moiety 'C31 H43 Br Ge N P Si'
_chemical_formula_sum 'C31 H43 Br Ge N P Si'
_chemical_formula_weight 641.22
_space_group_crystal_system triclinic
_space_group_IT_number 2
_space_group_name_Hall '-P 1'
_space_group_name_H-M_alt 'P -1'
_atom_sites_solution_hydrogens geom
_audit_creation_method SHELXL-2018/3
_audit_update_record
;
2021-01-19 deposited with the CCDC.	2021-03-05 downloaded from the CCDC.
;
_cell_angle_alpha 65.10(3)
_cell_angle_beta 88.40(3)
_cell_angle_gamma 85.30(3)
_cell_formula_units_Z 4
_cell_length_a 11.110(2)
_cell_length_b 17.260(4)
_cell_length_c 18.290(4)
_cell_measurement_reflns_used 2000
_cell_measurement_temperature 150(2)
_cell_measurement_theta_max 32.5
_cell_measurement_theta_min 1.92
_cell_volume 3170.5(14)
_computing_structure_refinement 'SHELXL-2018/3 (Sheldrick, 2018)'
_computing_structure_solution 'SHELXT 2018/2 (Sheldrick, 2018)'
_diffrn_ambient_temperature 150(2)
_diffrn_detector Pilatus300K
_diffrn_detector_area_resol_mean 5.81
_diffrn_measured_fraction_theta_full 0.998
_diffrn_measured_fraction_theta_max 0.998
_diffrn_measurement_device_type 'STOE StadiVari'
_diffrn_measurement_method '\w scans'
_diffrn_radiation_collimation '0.6 mm diameter'
_diffrn_radiation_monochromator 'Graded multilayer mirror'
_diffrn_radiation_type 'Mo K\a'
_diffrn_radiation_wavelength 0.71073
_diffrn_reflns_av_R_equivalents 0.0291
_diffrn_reflns_av_unetI/netI 0.0288
_diffrn_reflns_Laue_measured_fraction_full 0.998
_diffrn_reflns_Laue_measured_fraction_max 0.998
_diffrn_reflns_limit_h_max 13
_diffrn_reflns_limit_h_min -13
_diffrn_reflns_limit_k_max 21
_diffrn_reflns_limit_k_min -21
_diffrn_reflns_limit_l_max 22
_diffrn_reflns_limit_l_min -22
_diffrn_reflns_number 44725
_diffrn_reflns_point_group_measured_fraction_full 0.998
_diffrn_reflns_point_group_measured_fraction_max 0.998
_diffrn_reflns_theta_full 25.242
_diffrn_reflns_theta_max 26.000
_diffrn_reflns_theta_min 2.955
_diffrn_source 'Genix 3D HF Mo'
_diffrn_source_current 1.000
_diffrn_source_power 0.050
_diffrn_source_voltage 50
_exptl_absorpt_coefficient_mu 2.334
_exptl_absorpt_correction_T_max 1.000
_exptl_absorpt_correction_T_min 0.545
_exptl_absorpt_correction_type empirical
_exptl_absorpt_process_details 'STOE X-AREA 1.76'
_exptl_crystal_colour colourless
_exptl_crystal_density_diffrn 1.343
_exptl_crystal_description block
_exptl_crystal_F_000 1328
_exptl_crystal_size_max 0.34
_exptl_crystal_size_mid 0.22
_exptl_crystal_size_min 0.18
_refine_diff_density_max 1.497
_refine_diff_density_min -2.283
_refine_diff_density_rms 0.149
_refine_ls_extinction_method none
_refine_ls_goodness_of_fit_ref 1.057
_refine_ls_hydrogen_treatment constr
_refine_ls_matrix_type full
_refine_ls_number_parameters 665
_refine_ls_number_reflns 12450
_refine_ls_number_restraints 0
_refine_ls_restrained_S_all 1.057
_refine_ls_R_factor_all 0.0804
_refine_ls_R_factor_gt 0.0609
_refine_ls_shift/su_max 0.001
_refine_ls_shift/su_mean 0.000
_refine_ls_structure_factor_coef Fsqd
_refine_ls_weighting_details 'w=1/[\s^2^(Fo^2^)+(0.1037P)^2^+17.5730P] where P=(Fo^2^+2Fc^2^)/3'
_refine_ls_weighting_scheme calc
_refine_ls_wR_factor_gt 0.1787
_refine_ls_wR_factor_ref 0.1968
_reflns_Friedel_coverage 0.000
_reflns_number_gt 9873
_reflns_number_total 12450
_reflns_threshold_expression 'I > 2\s(I)'
_cod_data_source_file d1sc00450f2.cif
_cod_data_source_block compound_3b
_cod_depositor_comments 'Adding full bibliography for 1560843--1560857.cif.'
_cod_original_cell_volume 3170.5(13)
_cod_database_code 1560850
_shelx_shelxl_version_number 2018/3
_shelx_space_group_comment
;
The symmetry employed for this shelxl refinement is uniquely defined
by the following loop, which should always be used as a source of
symmetry information in preference to the above space-group names.
They are only intended as comments.
;

loop_
_space_group_symop_operation_xyz
'x, y, z'
'-x, -y, -z'

loop_
_atom_site_label
_atom_site_type_symbol
_atom_site_fract_x
_atom_site_fract_y
_atom_site_fract_z
_atom_site_U_iso_or_equiv
_atom_site_adp_type
_atom_site_occupancy
_atom_site_site_symmetry_order
_atom_site_calc_flag
_atom_site_refinement_flags_posn
_atom_site_refinement_flags_adp
_atom_site_refinement_flags_occupancy
_atom_site_disorder_assembly
_atom_site_disorder_group
Ge1 Ge 0.52861(5) -0.03152(3) 0.91532(3) 0.01942(15) Uani 1 1 d . . . . .
Ge2 Ge 0.02771(5) 0.56324(4) 0.56281(3) 0.02108(15) Uani 1 1 d . . . . .
Br1 Br 0.70306(6) 0.05673(5) 0.88375(5) 0.0451(2) Uani 1 1 d . . . . .
Br2 Br 0.21389(6) 0.62222(5) 0.49110(5) 0.0498(2) Uani 1 1 d . . . . .
P1 P 0.41602(11) 0.09766(8) 0.81893(8) 0.0185(3) Uani 1 1 d . . . . .
P2 P 0.15634(12) 0.43617(9) 0.65044(8) 0.0211(3) Uani 1 1 d . . . . .
Si1 Si 0.50986(13) -0.00598(10) 0.72771(9) 0.0208(3) Uani 1 1 d . . . . .
Si2 Si 0.13883(13) 0.56497(10) 0.72565(9) 0.0236(3) Uani 1 1 d . . . . .
N1 N 0.5356(4) -0.0698(3) 0.8302(3) 0.0197(9) Uani 1 1 d . . . . .
N2 N 0.0284(4) 0.5983(3) 0.6497(3) 0.0209(9) Uani 1 1 d . . . . .
C20 C 0.4276(4) 0.1968(3) 0.8297(3) 0.0206(10) Uani 1 1 d . . . . .
C1 C 0.5548(5) -0.1619(3) 0.8618(3) 0.0211(10) Uani 1 1 d . . . . .
C26 C 0.2567(4) 0.0793(3) 0.8215(3) 0.0199(10) Uani 1 1 d . . . . .
C21 C 0.3726(5) 0.2053(4) 0.8951(3) 0.0251(11) Uani 1 1 d . . . . .
H21 H 0.322615 0.162546 0.929196 0.030 Uiso 1 1 calc R U . . .
C19 C 0.4769(5) 0.1060(3) 0.7240(3) 0.0232(11) Uani 1 1 d . . . . .
H19A H 0.552164 0.135867 0.712706 0.028 Uiso 1 1 calc R U . . .
H19B H 0.418221 0.139727 0.680154 0.028 Uiso 1 1 calc R U . . .
C32 C -0.0789(5) 0.6531(3) 0.6476(3) 0.0214(10) Uani 1 1 d . . . . .
C56 C 0.2237(5) 0.3241(4) 0.5811(3) 0.0277(12) Uani 1 1 d . . . . .
H56 H 0.143374 0.307584 0.592673 0.033 Uiso 1 1 calc R U . . .
C57 C 0.0625(5) 0.3553(3) 0.7186(3) 0.0235(11) Uani 1 1 d . . . . .
C6 C 0.6744(5) -0.2016(4) 0.8656(3) 0.0249(11) Uani 1 1 d . . . . .
C38 C -0.2043(5) 0.5206(4) 0.7132(3) 0.0268(12) Uani 1 1 d . . . . .
H38 H -0.122575 0.490345 0.716498 0.032 Uiso 1 1 calc R U . . .
C2 C 0.4566(5) -0.2145(3) 0.8932(3) 0.0230(11) Uani 1 1 d . . . . .
C27 C 0.2081(5) 0.0249(4) 0.8945(4) 0.0261(11) Uani 1 1 d . . . . .
H27 H 0.256910 0.000621 0.941776 0.031 Uiso 1 1 calc R U . . .
C33 C -0.1887(5) 0.6161(4) 0.6806(3) 0.0255(11) Uani 1 1 d . . . . .
C51 C 0.2626(5) 0.3835(3) 0.6051(3) 0.0239(11) Uani 1 1 d . . . . .
C50 C 0.2365(5) 0.4782(4) 0.7082(4) 0.0257(11) Uani 1 1 d . . . . .
H50A H 0.310598 0.502503 0.679128 0.031 Uiso 1 1 calc R U . . .
H50B H 0.261007 0.431188 0.760779 0.031 Uiso 1 1 calc R U . . .
C13 C 0.6479(5) -0.0028(4) 0.6630(3) 0.0294(12) Uani 1 1 d . . . . .
H13 H 0.682247 -0.063279 0.680379 0.035 Uiso 1 1 calc R U . . .
C37 C -0.0769(5) 0.7431(4) 0.6100(3) 0.0258(11) Uani 1 1 d . . . . .
C16 C 0.3751(5) -0.0393(4) 0.6893(4) 0.0271(12) Uani 1 1 d . . . . .
H16 H 0.313543 -0.052881 0.733031 0.033 Uiso 1 1 calc R U . . .
C3 C 0.4783(5) -0.3029(4) 0.9201(4) 0.0309(13) Uani 1 1 d . . . . .
H3 H 0.412976 -0.338164 0.940799 0.037 Uiso 1 1 calc R U . . .
C7 C 0.3292(5) -0.1789(4) 0.9022(3) 0.0251(11) Uani 1 1 d . . . . .
H7 H 0.326432 -0.115020 0.872978 0.030 Uiso 1 1 calc R U . . .
C31 C 0.1839(5) 0.1145(4) 0.7526(4) 0.0284(12) Uani 1 1 d . . . . .
H31 H 0.215973 0.152267 0.702827 0.034 Uiso 1 1 calc R U . . .
C10 C 0.7857(5) -0.1522(4) 0.8489(3) 0.0254(11) Uani 1 1 d . . . . .
H10 H 0.758508 -0.089817 0.823112 0.030 Uiso 1 1 calc R U . . .
C22 C 0.3892(5) 0.2748(4) 0.9117(4) 0.0278(12) Uani 1 1 d . . . . .
H22 H 0.351100 0.279774 0.956860 0.033 Uiso 1 1 calc R U . . .
C62 C -0.0455(5) 0.3428(4) 0.6889(4) 0.0278(12) Uani 1 1 d . . . . .
H62 H -0.066392 0.375144 0.633645 0.033 Uiso 1 1 calc R U . . .
C39 C -0.2814(5) 0.5034(4) 0.6541(4) 0.0328(13) Uani 1 1 d . . . . .
H39A H -0.362846 0.531202 0.650905 0.049 Uiso 1 1 calc R U . . .
H39B H -0.286177 0.441524 0.673010 0.049 Uiso 1 1 calc R U . . .
H39C H -0.244452 0.526490 0.600604 0.049 Uiso 1 1 calc R U . . .
C28 C 0.0885(5) 0.0060(4) 0.8981(4) 0.0321(13) Uani 1 1 d . . . . .
H28 H 0.054774 -0.030192 0.947984 0.039 Uiso 1 1 calc R U . . .
C4 C 0.5919(6) -0.3409(4) 0.9175(4) 0.0334(13) Uani 1 1 d . . . . .
H4 H 0.603279 -0.400888 0.932960 0.040 Uiso 1 1 calc R U . . .
C9 C 0.3025(5) -0.2008(4) 0.9907(4) 0.0342(13) Uani 1 1 d . . . . .
H9A H 0.223452 -0.173609 0.995259 0.051 Uiso 1 1 calc R U . . .
H9B H 0.364961 -0.179906 1.013124 0.051 Uiso 1 1 calc R U . . .
H9C H 0.302037 -0.263104 1.020727 0.051 Uiso 1 1 calc R U . . .
C55 C 0.3001(6) 0.2874(4) 0.5401(4) 0.0347(14) Uani 1 1 d . . . . .
H55 H 0.272082 0.246642 0.523514 0.042 Uiso 1 1 calc R U . . .
C11 C 0.8497(5) -0.1702(4) 0.9288(4) 0.0310(13) Uani 1 1 d . . . . .
H11A H 0.794017 -0.153815 0.963278 0.046 Uiso 1 1 calc R U . . .
H11B H 0.920690 -0.136870 0.917564 0.046 Uiso 1 1 calc R U . . .
H11C H 0.875230 -0.231405 0.956395 0.046 Uiso 1 1 calc R U . . .
C36 C -0.1820(5) 0.7944(4) 0.6089(4) 0.0297(12) Uani 1 1 d . . . . .
H36 H -0.180662 0.854941 0.583404 0.036 Uiso 1 1 calc R U . . .
C41 C 0.0327(5) 0.7858(4) 0.5651(4) 0.0314(13) Uani 1 1 d . . . . .
H41 H 0.102089 0.741189 0.580546 0.038 Uiso 1 1 calc R U . . .
C14 C 0.7476(5) 0.0471(4) 0.6759(4) 0.0356(14) Uani 1 1 d . . . . .
H14A H 0.826048 0.026762 0.662015 0.053 Uiso 1 1 calc R U . . .
H14B H 0.748774 0.038072 0.732527 0.053 Uiso 1 1 calc R U . . .
H14C H 0.731563 0.108369 0.641458 0.053 Uiso 1 1 calc R U . . .
C29 C 0.0182(5) 0.0403(4) 0.8283(4) 0.0375(15) Uani 1 1 d . . . . .
H29 H -0.063020 0.026087 0.830317 0.045 Uiso 1 1 calc R U . . .
C47 C 0.0625(6) 0.5198(4) 0.8278(4) 0.0335(13) Uani 1 1 d . . . . .
H47 H -0.005340 0.488531 0.821362 0.040 Uiso 1 1 calc R U . . .
C5 C 0.6885(5) -0.2906(4) 0.8923(4) 0.0314(13) Uani 1 1 d . . . . .
H5 H 0.766984 -0.317347 0.893001 0.038 Uiso 1 1 calc R U . . .
C17 C 0.4028(6) -0.1226(4) 0.6781(4) 0.0345(14) Uani 1 1 d . . . . .
H17A H 0.327128 -0.143578 0.670203 0.052 Uiso 1 1 calc R U . . .
H17B H 0.444669 -0.165981 0.726163 0.052 Uiso 1 1 calc R U . . .
H17C H 0.454338 -0.111209 0.630883 0.052 Uiso 1 1 calc R U . . .
C58 C 0.0908(6) 0.3072(4) 0.7996(4) 0.0370(14) Uani 1 1 d . . . . .
H58 H 0.164291 0.314227 0.820675 0.044 Uiso 1 1 calc R U . . .
C54 C 0.4172(6) 0.3115(4) 0.5240(4) 0.0406(16) Uani 1 1 d . . . . .
H54 H 0.470092 0.286863 0.496554 0.049 Uiso 1 1 calc R U . . .
C25 C 0.4992(6) 0.2608(4) 0.7789(4) 0.0333(13) Uani 1 1 d . . . . .
H25 H 0.536496 0.256516 0.733283 0.040 Uiso 1 1 calc R U . . .
C52 C 0.3814(5) 0.4080(4) 0.5870(4) 0.0354(14) Uani 1 1 d . . . . .
H52 H 0.409079 0.450083 0.601869 0.042 Uiso 1 1 calc R U . . .
C40 C -0.2595(6) 0.4839(4) 0.7974(4) 0.0407(15) Uani 1 1 d . . . . .
H40A H -0.216261 0.502246 0.832646 0.061 Uiso 1 1 calc R U . . .
H40B H -0.252648 0.421172 0.819493 0.061 Uiso 1 1 calc R U . . .
H40C H -0.344797 0.504652 0.794056 0.061 Uiso 1 1 calc R U . . .
C23 C 0.4622(5) 0.3374(4) 0.8617(4) 0.0311(13) Uani 1 1 d . . . . .
H23 H 0.475423 0.384908 0.872956 0.037 Uiso 1 1 calc R U . . .
C34 C -0.2906(5) 0.6707(4) 0.6792(4) 0.0340(14) Uani 1 1 d . . . . .
H34 H -0.363440 0.646456 0.703079 0.041 Uiso 1 1 calc R U . . .
C44 C 0.2482(5) 0.6475(4) 0.7203(4) 0.0339(14) Uani 1 1 d . . . . .
H44 H 0.198911 0.699176 0.718928 0.041 Uiso 1 1 calc R U . . .
C35 C -0.2876(5) 0.7587(4) 0.6440(4) 0.0342(14) Uani 1 1 d . . . . .
H35 H -0.357360 0.794414 0.643945 0.041 Uiso 1 1 calc R U . . .
C48 C 0.0026(7) 0.5899(5) 0.8504(4) 0.0450(17) Uani 1 1 d . . . . .
H48A H -0.049852 0.564056 0.897009 0.068 Uiso 1 1 calc R U . . .
H48B H -0.045653 0.631720 0.804693 0.068 Uiso 1 1 calc R U . . .
H48C H 0.065028 0.618799 0.863913 0.068 Uiso 1 1 calc R U . . .
C53 C 0.4579(6) 0.3711(5) 0.5476(4) 0.0425(16) Uani 1 1 d . . . . .
H53 H 0.538636 0.386794 0.536740 0.051 Uiso 1 1 calc R U . . .
C30 C 0.0657(5) 0.0947(4) 0.7565(4) 0.0365(14) Uani 1 1 d . . . . .
H30 H 0.016743 0.118667 0.709219 0.044 Uiso 1 1 calc R U . . .
C61 C -0.1219(6) 0.2841(4) 0.7388(5) 0.0392(15) Uani 1 1 d . . . . .
H61 H -0.194120 0.275191 0.717866 0.047 Uiso 1 1 calc R U . . .
C12 C 0.8765(6) -0.1700(5) 0.7921(4) 0.0384(15) Uani 1 1 d . . . . .
H12A H 0.917665 -0.227143 0.820310 0.058 Uiso 1 1 calc R U . . .
H12B H 0.936035 -0.126956 0.774799 0.058 Uiso 1 1 calc R U . . .
H12C H 0.833681 -0.167142 0.744762 0.058 Uiso 1 1 calc R U . . .
C8 C 0.2312(5) -0.2092(4) 0.8667(4) 0.0372(14) Uani 1 1 d . . . . .
H8A H 0.251488 -0.198520 0.810977 0.056 Uiso 1 1 calc R U . . .
H8B H 0.153843 -0.177874 0.867600 0.056 Uiso 1 1 calc R U . . .
H8C H 0.224844 -0.270646 0.898636 0.056 Uiso 1 1 calc R U . . .
C43 C 0.0680(7) 0.8582(5) 0.5866(5) 0.0516(19) Uani 1 1 d . . . . .
H43A H 0.002969 0.904244 0.570049 0.077 Uiso 1 1 calc R U . . .
H43B H 0.142441 0.880741 0.558503 0.077 Uiso 1 1 calc R U . . .
H43C H 0.080995 0.835675 0.644927 0.077 Uiso 1 1 calc R U . . .
C24 C 0.5153(6) 0.3302(4) 0.7954(4) 0.0384(15) Uani 1 1 d . . . . .
H24 H 0.563721 0.373687 0.760703 0.046 Uiso 1 1 calc R U . . .
C18 C 0.3120(6) 0.0297(4) 0.6132(4) 0.0373(14) Uani 1 1 d . . . . .
H18A H 0.365725 0.041853 0.566858 0.056 Uiso 1 1 calc R U . . .
H18B H 0.292848 0.082148 0.620963 0.056 Uiso 1 1 calc R U . . .
H18C H 0.237315 0.009037 0.603248 0.056 Uiso 1 1 calc R U . . .
C42 C 0.0127(6) 0.8188(5) 0.4740(4) 0.0444(17) Uani 1 1 d . . . . .
H42A H -0.010228 0.771907 0.461740 0.067 Uiso 1 1 calc R U . . .
H42B H 0.087390 0.840415 0.445736 0.067 Uiso 1 1 calc R U . . .
H42C H -0.051935 0.865123 0.456411 0.067 Uiso 1 1 calc R U . . .
C60 C -0.0925(8) 0.2378(4) 0.8204(4) 0.0469(18) Uani 1 1 d . . . . .
H60 H -0.145842 0.198362 0.855473 0.056 Uiso 1 1 calc R U . . .
C46 C 0.3306(6) 0.6768(5) 0.6466(4) 0.0405(15) Uani 1 1 d . . . . .
H46A H 0.374370 0.724684 0.644533 0.061 Uiso 1 1 calc R U . . .
H46B H 0.281703 0.695225 0.597524 0.061 Uiso 1 1 calc R U . . .
H46C H 0.388535 0.629154 0.650556 0.061 Uiso 1 1 calc R U . . .
C49 C 0.1380(7) 0.4534(5) 0.9002(4) 0.0449(17) Uani 1 1 d . . . . .
H49A H 0.197745 0.482470 0.915834 0.067 Uiso 1 1 calc R U . . .
H49B H 0.179453 0.410206 0.884856 0.067 Uiso 1 1 calc R U . . .
H49C H 0.084402 0.425571 0.945704 0.067 Uiso 1 1 calc R U . . .
C45 C 0.3293(7) 0.6120(5) 0.7968(5) 0.0497(19) Uani 1 1 d . . . . .
H45A H 0.370239 0.556787 0.803792 0.075 Uiso 1 1 calc R U . . .
H45B H 0.279219 0.604167 0.843987 0.075 Uiso 1 1 calc R U . . .
H45C H 0.389563 0.652548 0.790921 0.075 Uiso 1 1 calc R U . . .
C15 C 0.6200(7) 0.0327(6) 0.5719(4) 0.054(2) Uani 1 1 d . . . . .
H15A H 0.584089 0.091743 0.552647 0.081 Uiso 1 1 calc R U . . .
H15B H 0.563314 -0.002844 0.562589 0.081 Uiso 1 1 calc R U . . .
H15C H 0.695025 0.031768 0.542684 0.081 Uiso 1 1 calc R U . . .
C59 C 0.0133(8) 0.2495(4) 0.8497(4) 0.0475(18) Uani 1 1 d . . . . .
H59 H 0.033550 0.217557 0.905061 0.057 Uiso 1 1 calc R U . . .

loop_
_atom_site_aniso_label
_atom_site_aniso_U_11
_atom_site_aniso_U_22
_atom_site_aniso_U_33
_atom_site_aniso_U_23
_atom_site_aniso_U_13
_atom_site_aniso_U_12
Ge1 0.0185(3) 0.0220(3) 0.0186(3) -0.0097(2) -0.0004(2) 0.0013(2)
Ge2 0.0152(3) 0.0250(3) 0.0226(3) -0.0099(2) -0.0023(2) 0.0012(2)
Br1 0.0321(3) 0.0558(4) 0.0536(4) -0.0285(4) 0.0005(3) -0.0059(3)
Br2 0.0363(4) 0.0635(5) 0.0493(4) -0.0233(4) 0.0047(3) -0.0065(3)
P1 0.0145(6) 0.0204(6) 0.0202(6) -0.0084(5) 0.0008(5) -0.0005(5)
P2 0.0155(6) 0.0238(7) 0.0247(7) -0.0117(6) -0.0027(5) 0.0033(5)
Si1 0.0168(7) 0.0278(7) 0.0200(7) -0.0125(6) 0.0000(5) 0.0010(5)
Si2 0.0192(7) 0.0251(7) 0.0291(8) -0.0147(6) -0.0053(6) 0.0040(6)
N1 0.016(2) 0.025(2) 0.021(2) -0.0120(18) -0.0012(16) 0.0024(17)
N2 0.017(2) 0.021(2) 0.026(2) -0.0106(18) -0.0035(17) 0.0011(17)
C20 0.015(2) 0.020(2) 0.025(3) -0.008(2) -0.0048(19) 0.0025(19)
C1 0.020(3) 0.025(3) 0.023(3) -0.015(2) -0.003(2) 0.001(2)
C26 0.014(2) 0.021(2) 0.026(3) -0.011(2) 0.0014(19) -0.0005(19)
C21 0.024(3) 0.026(3) 0.024(3) -0.009(2) -0.001(2) -0.001(2)
C19 0.020(3) 0.025(3) 0.023(3) -0.009(2) 0.000(2) -0.001(2)
C32 0.017(2) 0.024(3) 0.025(3) -0.012(2) -0.001(2) 0.000(2)
C56 0.028(3) 0.027(3) 0.024(3) -0.008(2) 0.000(2) 0.004(2)
C57 0.025(3) 0.020(3) 0.027(3) -0.012(2) -0.001(2) 0.004(2)
C6 0.021(3) 0.033(3) 0.028(3) -0.020(2) -0.004(2) 0.005(2)
C38 0.025(3) 0.024(3) 0.029(3) -0.009(2) 0.005(2) -0.004(2)
C2 0.019(3) 0.027(3) 0.028(3) -0.015(2) -0.004(2) 0.002(2)
C27 0.020(3) 0.027(3) 0.031(3) -0.012(2) 0.001(2) 0.001(2)
C33 0.019(3) 0.029(3) 0.030(3) -0.015(2) 0.003(2) 0.000(2)
C51 0.020(3) 0.026(3) 0.023(3) -0.008(2) -0.003(2) 0.008(2)
C50 0.018(3) 0.028(3) 0.035(3) -0.018(2) -0.006(2) 0.004(2)
C13 0.025(3) 0.042(3) 0.024(3) -0.017(3) 0.005(2) 0.000(2)
C37 0.022(3) 0.029(3) 0.028(3) -0.013(2) -0.004(2) 0.001(2)
C16 0.023(3) 0.033(3) 0.030(3) -0.019(3) -0.006(2) 0.003(2)
C3 0.027(3) 0.029(3) 0.041(3) -0.018(3) -0.006(2) -0.003(2)
C7 0.020(3) 0.023(3) 0.034(3) -0.014(2) -0.002(2) -0.001(2)
C31 0.023(3) 0.031(3) 0.029(3) -0.011(2) 0.001(2) 0.003(2)
C10 0.018(3) 0.033(3) 0.028(3) -0.017(2) -0.001(2) 0.003(2)
C22 0.028(3) 0.029(3) 0.030(3) -0.016(2) -0.006(2) 0.003(2)
C62 0.026(3) 0.025(3) 0.029(3) -0.008(2) -0.002(2) -0.001(2)
C39 0.028(3) 0.031(3) 0.037(3) -0.012(3) 0.006(2) -0.006(2)
C28 0.023(3) 0.034(3) 0.039(3) -0.014(3) 0.011(2) -0.007(2)
C4 0.036(3) 0.021(3) 0.048(4) -0.021(3) -0.008(3) 0.001(2)
C9 0.026(3) 0.035(3) 0.040(3) -0.014(3) 0.006(3) -0.004(2)
C55 0.049(4) 0.028(3) 0.026(3) -0.012(2) 0.000(3) 0.011(3)
C11 0.026(3) 0.037(3) 0.031(3) -0.015(3) -0.006(2) -0.001(2)
C36 0.031(3) 0.022(3) 0.038(3) -0.015(2) -0.005(2) 0.005(2)
C41 0.023(3) 0.026(3) 0.041(3) -0.009(3) -0.003(2) -0.003(2)
C14 0.026(3) 0.048(4) 0.028(3) -0.011(3) 0.011(2) -0.004(3)
C29 0.016(3) 0.043(4) 0.061(4) -0.030(3) 0.003(3) -0.003(2)
C47 0.039(3) 0.036(3) 0.027(3) -0.016(3) -0.003(3) 0.009(3)
C5 0.025(3) 0.033(3) 0.043(3) -0.023(3) -0.004(2) 0.008(2)
C17 0.036(3) 0.037(3) 0.038(3) -0.025(3) -0.012(3) 0.006(3)
C58 0.046(4) 0.031(3) 0.033(3) -0.011(3) -0.009(3) -0.001(3)
C54 0.042(4) 0.042(4) 0.030(3) -0.011(3) 0.006(3) 0.019(3)
C25 0.034(3) 0.031(3) 0.032(3) -0.010(3) 0.011(3) -0.009(2)
C52 0.023(3) 0.043(4) 0.042(4) -0.021(3) -0.001(3) 0.002(3)
C40 0.040(4) 0.042(4) 0.035(3) -0.010(3) 0.006(3) -0.010(3)
C23 0.034(3) 0.020(3) 0.039(3) -0.011(2) -0.009(3) 0.002(2)
C34 0.017(3) 0.043(4) 0.045(4) -0.022(3) 0.004(2) -0.001(2)
C44 0.028(3) 0.035(3) 0.047(4) -0.025(3) -0.013(3) 0.004(2)
C35 0.021(3) 0.038(3) 0.050(4) -0.027(3) -0.001(3) 0.009(2)
C48 0.049(4) 0.051(4) 0.037(4) -0.025(3) -0.007(3) 0.023(3)
C53 0.023(3) 0.052(4) 0.048(4) -0.018(3) 0.007(3) 0.006(3)
C30 0.022(3) 0.047(4) 0.043(4) -0.022(3) -0.008(3) 0.006(3)
C61 0.028(3) 0.033(3) 0.059(4) -0.021(3) 0.004(3) -0.005(3)
C12 0.025(3) 0.056(4) 0.041(4) -0.030(3) 0.004(3) 0.005(3)
C8 0.019(3) 0.045(4) 0.051(4) -0.023(3) -0.003(3) -0.004(3)
C43 0.043(4) 0.037(4) 0.076(6) -0.023(4) -0.002(4) -0.011(3)
C24 0.039(4) 0.024(3) 0.048(4) -0.010(3) 0.006(3) -0.010(3)
C18 0.035(3) 0.044(4) 0.037(3) -0.022(3) -0.015(3) 0.008(3)
C42 0.036(4) 0.044(4) 0.036(4) 0.000(3) 0.002(3) -0.005(3)
C60 0.069(5) 0.029(3) 0.043(4) -0.014(3) 0.024(4) -0.018(3)
C46 0.029(3) 0.044(4) 0.056(4) -0.027(3) -0.004(3) -0.008(3)
C49 0.058(4) 0.044(4) 0.027(3) -0.013(3) -0.008(3) 0.016(3)
C45 0.045(4) 0.053(4) 0.064(5) -0.036(4) -0.026(4) 0.004(3)
C15 0.049(4) 0.087(6) 0.027(3) -0.026(4) 0.010(3) -0.009(4)
C59 0.079(6) 0.034(4) 0.025(3) -0.006(3) 0.001(3) -0.011(3)

loop_
_atom_type_symbol
_atom_type_description
_atom_type_scat_dispersion_real
_atom_type_scat_dispersion_imag
_atom_type_scat_source
C C 0.0033 0.0016 'International Tables Vol C Tables 4.2.6.8 and 6.1.1.4'
H H 0.0000 0.0000 'International Tables Vol C Tables 4.2.6.8 and 6.1.1.4'
N N 0.0061 0.0033 'International Tables Vol C Tables 4.2.6.8 and 6.1.1.4'
Si Si 0.0817 0.0704 'International Tables Vol C Tables 4.2.6.8 and 6.1.1.4'
P P 0.1023 0.0942 'International Tables Vol C Tables 4.2.6.8 and 6.1.1.4'
Ge Ge 0.1547 1.8001 'International Tables Vol C Tables 4.2.6.8 and 6.1.1.4'
Br Br -0.2901 2.4595 'International Tables Vol C Tables 4.2.6.8 and 6.1.1.4'

loop_
_geom_angle_atom_site_label_1
_geom_angle_atom_site_label_2
_geom_angle_atom_site_label_3
_geom_angle
_geom_angle_site_symmetry_1
_geom_angle_site_symmetry_3
_geom_angle_publ_flag
N1 Ge1 P1 85.92(13) . . ?
N1 Ge1 Br1 101.83(13) . . ?
P1 Ge1 Br1 85.83(5) . . ?
N2 Ge2 P2 86.33(13) . . ?
N2 Ge2 Br2 101.05(14) . . ?
P2 Ge2 Br2 87.11(5) . . ?
C19 P1 C20 110.7(3) . . ?
C19 P1 C26 108.6(2) . . ?
C20 P1 C26 107.8(2) . . ?
C19 P1 Ge1 102.26(18) . . ?
C20 P1 Ge1 117.49(17) . . ?
C26 P1 Ge1 109.66(18) . . ?
C50 P2 C57 108.4(3) . . ?
C50 P2 C51 110.1(3) . . ?
C57 P2 C51 107.2(2) . . ?
C50 P2 Ge2 101.63(19) . . ?
C57 P2 Ge2 109.65(18) . . ?
C51 P2 Ge2 119.45(18) . . ?
N1 Si1 C16 111.3(2) . . ?
N1 Si1 C13 113.4(2) . . ?
C16 Si1 C13 110.9(3) . . ?
N1 Si1 C19 102.9(2) . . ?
C16 Si1 C19 110.7(2) . . ?
C13 Si1 C19 107.4(3) . . ?
N2 Si2 C47 109.1(3) . . ?
N2 Si2 C50 103.5(2) . . ?
C47 Si2 C50 111.4(3) . . ?
N2 Si2 C44 116.9(3) . . ?
C47 Si2 C44 110.6(3) . . ?
C50 Si2 C44 105.0(3) . . ?
C1 N1 Si1 121.8(3) . . ?
C1 N1 Ge1 111.5(3) . . ?
Si1 N1 Ge1 126.5(2) . . ?
C32 N2 Si2 123.3(4) . . ?
C32 N2 Ge2 111.3(3) . . ?
Si2 N2 Ge2 125.3(2) . . ?
C21 C20 C25 119.0(5) . . ?
C21 C20 P1 118.5(4) . . ?
C25 C20 P1 122.2(4) . . ?
C2 C1 C6 119.3(5) . . ?
C2 C1 N1 120.6(4) . . ?
C6 C1 N1 120.0(5) . . ?
C31 C26 C27 119.3(5) . . ?
C31 C26 P1 122.3(4) . . ?
C27 C26 P1 118.4(4) . . ?
C22 C21 C20 121.2(5) . . ?
P1 C19 Si1 109.6(3) . . ?
C37 C32 C33 119.5(5) . . ?
C37 C32 N2 120.6(5) . . ?
C33 C32 N2 119.8(5) . . ?
C51 C56 C55 121.4(6) . . ?
C58 C57 C62 118.5(5) . . ?
C58 C57 P2 123.0(5) . . ?
C62 C57 P2 118.4(4) . . ?
C5 C6 C1 118.3(5) . . ?
C5 C6 C10 119.0(5) . . ?
C1 C6 C10 122.5(5) . . ?
C33 C38 C40 113.2(5) . . ?
C33 C38 C39 109.5(5) . . ?
C40 C38 C39 110.3(5) . . ?
C3 C2 C1 118.7(5) . . ?
C3 C2 C7 118.1(5) . . ?
C1 C2 C7 123.1(5) . . ?
C28 C27 C26 120.1(5) . . ?
C34 C33 C32 118.6(5) . . ?
C34 C33 C38 117.8(5) . . ?
C32 C33 C38 123.5(5) . . ?
C56 C51 C52 118.9(5) . . ?
C56 C51 P2 119.7(4) . . ?
C52 C51 P2 121.2(5) . . ?
P2 C50 Si2 111.2(3) . . ?
C14 C13 C15 109.0(5) . . ?
C14 C13 Si1 112.7(4) . . ?
C15 C13 Si1 114.2(4) . . ?
C36 C37 C32 119.3(5) . . ?
C36 C37 C41 118.8(5) . . ?
C32 C37 C41 121.7(5) . . ?
C18 C16 C17 109.7(5) . . ?
C18 C16 Si1 116.1(4) . . ?
C17 C16 Si1 113.1(4) . . ?
C4 C3 C2 122.0(6) . . ?
C8 C7 C9 109.7(5) . . ?
C8 C7 C2 113.8(5) . . ?
C9 C7 C2 110.3(5) . . ?
C30 C31 C26 120.3(6) . . ?
C6 C10 C12 114.6(5) . . ?
C6 C10 C11 110.0(5) . . ?
C12 C10 C11 109.3(5) . . ?
C21 C22 C23 119.3(5) . . ?
C61 C62 C57 120.7(6) . . ?
C27 C28 C29 119.7(6) . . ?
C5 C4 C3 119.3(5) . . ?
C54 C55 C56 118.8(6) . . ?
C35 C36 C37 121.4(5) . . ?
C37 C41 C42 110.1(5) . . ?
C37 C41 C43 113.2(6) . . ?
C42 C41 C43 110.8(6) . . ?
C30 C29 C28 120.3(6) . . ?
C48 C47 C49 109.5(5) . . ?
C48 C47 Si2 112.7(5) . . ?
C49 C47 Si2 117.5(5) . . ?
C4 C5 C6 122.0(5) . . ?
C59 C58 C57 120.6(6) . . ?
C53 C54 C55 120.7(6) . . ?
C24 C25 C20 119.6(6) . . ?
C53 C52 C51 120.1(6) . . ?
C24 C23 C22 119.8(5) . . ?
C35 C34 C33 121.7(5) . . ?
C46 C44 C45 108.0(6) . . ?
C46 C44 Si2 115.1(4) . . ?
C45 C44 Si2 110.5(5) . . ?
C34 C35 C36 119.4(5) . . ?
C54 C53 C52 120.2(6) . . ?
C31 C30 C29 120.3(6) . . ?
C62 C61 C60 119.7(6) . . ?
C25 C24 C23 121.0(6) . . ?
C59 C60 C61 119.7(6) . . ?
C60 C59 C58 120.7(6) . . ?

loop_
_geom_bond_atom_site_label_1
_geom_bond_atom_site_label_2
_geom_bond_distance
_geom_bond_site_symmetry_2
_geom_bond_publ_flag
Ge1 N1 1.927(4) . ?
Ge1 P1 2.4496(18) . ?
Ge1 Br1 2.4680(12) . ?
Ge2 N2 1.925(4) . ?
Ge2 P2 2.4648(18) . ?
Ge2 Br2 2.4707(12) . ?
P1 C19 1.798(5) . ?
P1 C20 1.818(5) . ?
P1 C26 1.820(5) . ?
P2 C50 1.799(6) . ?
P2 C57 1.815(6) . ?
P2 C51 1.821(5) . ?
Si1 N1 1.747(5) . ?
Si1 C16 1.899(6) . ?
Si1 C13 1.901(6) . ?
Si1 C19 1.910(6) . ?
Si2 N2 1.753(5) . ?
Si2 C47 1.900(6) . ?
Si2 C50 1.908(5) . ?
Si2 C44 1.916(6) . ?
N1 C1 1.445(7) . ?
N2 C32 1.450(6) . ?
C20 C21 1.384(8) . ?
C20 C25 1.398(8) . ?
C1 C2 1.425(8) . ?
C1 C6 1.434(7) . ?
C26 C31 1.394(8) . ?
C26 C27 1.394(8) . ?
C21 C22 1.383(8) . ?
C32 C37 1.411(8) . ?
C32 C33 1.423(7) . ?
C56 C51 1.375(8) . ?
C56 C55 1.401(8) . ?
C57 C58 1.389(8) . ?
C57 C62 1.400(8) . ?
C6 C5 1.399(8) . ?
C6 C10 1.510(8) . ?
C38 C33 1.521(8) . ?
C38 C40 1.529(8) . ?
C38 C39 1.535(9) . ?
C2 C3 1.395(8) . ?
C2 C7 1.529(7) . ?
C27 C28 1.387(8) . ?
C33 C34 1.406(8) . ?
C51 C52 1.407(8) . ?
C13 C14 1.539(9) . ?
C13 C15 1.544(9) . ?
C37 C36 1.401(8) . ?
C37 C41 1.511(8) . ?
C16 C18 1.540(8) . ?
C16 C17 1.541(8) . ?
C3 C4 1.382(9) . ?
C7 C8 1.517(8) . ?
C7 C9 1.526(8) . ?
C31 C30 1.376(8) . ?
C10 C12 1.533(7) . ?
C10 C11 1.543(8) . ?
C22 C23 1.389(9) . ?
C62 C61 1.378(9) . ?
C28 C29 1.390(9) . ?
C4 C5 1.381(9) . ?
C55 C54 1.384(10) . ?
C36 C35 1.382(9) . ?
C41 C42 1.532(9) . ?
C41 C43 1.540(9) . ?
C29 C30 1.375(10) . ?
C47 C48 1.533(8) . ?
C47 C49 1.548(9) . ?
C58 C59 1.379(10) . ?
C54 C53 1.382(11) . ?
C25 C24 1.377(9) . ?
C52 C53 1.382(9) . ?
C23 C24 1.381(9) . ?
C34 C35 1.381(9) . ?
C44 C46 1.530(10) . ?
C44 C45 1.550(9) . ?
C61 C60 1.397(10) . ?
C60 C59 1.370(11) . ?
